data_4127658
loop_
_publ_author_name
'Zeng, Hong'
'Liu, Peiren'
'Feng, Guoqin'
'Huang, Feihe'

_publ_section_title
;
 \p-Metalated [1<sub>5</sub>]Paracyclophanes: Synthesis and Binding to
 Oxo-Anions via Anion-\p Interactions.
;
_journal_issue 41
_journal_name_full 'Journal of the American Chemical Society'
_journal_page_first 16501
_journal_page_last 16511
_journal_paper_doi 10.1021/jacs.9b09582
_journal_volume 141
_journal_year 2019
_chemical_formula_moiety 'C65 H72 Ru3, 4(C F3 O3 S), 2(B F4)'
_chemical_formula_sum 'C69 H72 B2 F20 O12 Ru3 S4'
_chemical_formula_weight 1926.33
_space_group_crystal_system orthorhombic
_space_group_IT_number 62
_space_group_name_Hall '-P 2ac 2n'
_space_group_name_H-M_alt 'P n m a'
_symmetry_space_group_name_Hall '-P 2ac 2n'
_symmetry_space_group_name_H-M 'P n m a'
_atom_sites_solution_hydrogens geom
_atom_sites_solution_primary dual
_audit_creation_date 2019-04-10
_audit_creation_method
;
Olex2 1.2
(compiled 2018.05.29 svn.r3508 for OlexSys, GUI svn.r5506)
;
_cell_angle_alpha 90
_cell_angle_beta 90
_cell_angle_gamma 90
_cell_formula_units_Z 4
_cell_length_a 15.4626(3)
_cell_length_b 22.4905(4)
_cell_length_c 24.0086(4)
_cell_measurement_reflns_used 9954
_cell_measurement_temperature 170(2)
_cell_measurement_theta_max 54.887
_cell_measurement_theta_min 3.42
_cell_volume 8349.3(3)
_computing_cell_refinement 'SAINT v8.37A (Bruker, 2015)'
_computing_data_reduction 'SAINT v8.37A (Bruker, 2015)'
_computing_molecular_graphics 'Olex2 (Dolomanov et al., 2009)'
_computing_publication_material 'Olex2 (Dolomanov et al., 2009)'
_computing_structure_refinement 'ShelXL (Sheldrick, 2015)'
_computing_structure_solution 'ShelXT (Sheldrick, 2015)'
_diffrn_ambient_temperature 170.01
_diffrn_measured_fraction_theta_full 0.997
_diffrn_measured_fraction_theta_max 0.994
_diffrn_measurement_device_type 'Bruker D8 Venture'
_diffrn_measurement_method '\f and \w scans'
_diffrn_radiation_type GaK\a
_diffrn_radiation_wavelength 1.34139
_diffrn_reflns_av_R_equivalents 0.0525
_diffrn_reflns_av_unetI/netI 0.0361
_diffrn_reflns_Laue_measured_fraction_full 0.997
_diffrn_reflns_Laue_measured_fraction_max 0.994
_diffrn_reflns_limit_h_max 17
_diffrn_reflns_limit_h_min -18
_diffrn_reflns_limit_k_max 26
_diffrn_reflns_limit_k_min -27
_diffrn_reflns_limit_l_max 29
_diffrn_reflns_limit_l_min -29
_diffrn_reflns_number 49973
_diffrn_reflns_point_group_measured_fraction_full 0.997
_diffrn_reflns_point_group_measured_fraction_max 0.994
_diffrn_reflns_theta_full 53.594
_diffrn_reflns_theta_max 54.977
_diffrn_reflns_theta_min 2.957
_diffrn_standards_number 0
_exptl_absorpt_coefficient_mu 4.069
_exptl_absorpt_correction_T_max 0.7508
_exptl_absorpt_correction_T_min 0.5677
_exptl_absorpt_correction_type multi-scan
_exptl_absorpt_process_details
'SADABS-2016/2 (Bruker,2016/2) was used for absorption correction. wR2(int) was 0.1231 before and 0.0711 after correction. The Ratio of minimum to maximum transmission is 0.7561. The \l/2 correction factor is Not present.'
_exptl_crystal_colour colourless
_exptl_crystal_colour_primary colourless
_exptl_crystal_density_diffrn 1.532
_exptl_crystal_description block
_exptl_crystal_F_000 3872
_exptl_crystal_size_max 0.12
_exptl_crystal_size_mid 0.1
_exptl_crystal_size_min 0.08
_refine_diff_density_max 2.542
_refine_diff_density_min -1.608
_refine_diff_density_rms 0.134
_refine_ls_extinction_method none
_refine_ls_goodness_of_fit_ref 1.047
_refine_ls_hydrogen_treatment constr
_refine_ls_matrix_type full
_refine_ls_number_parameters 538
_refine_ls_number_reflns 8129
_refine_ls_number_restraints 74
_refine_ls_restrained_S_all 1.141
_refine_ls_R_factor_all 0.0823
_refine_ls_R_factor_gt 0.0733
_refine_ls_shift/su_max 0.021
_refine_ls_shift/su_mean 0.001
_refine_ls_structure_factor_coef Fsqd
_refine_ls_weighting_details 'w=1/[\s^2^(Fo^2^)+(0.1283P)^2^+34.5599P] where P=(Fo^2^+2Fc^2^)/3'
_refine_ls_weighting_scheme calc
_refine_ls_wR_factor_gt 0.2135
_refine_ls_wR_factor_ref 0.2223
_reflns_Friedel_coverage 0.000
_reflns_number_gt 6874
_reflns_number_total 8129
_reflns_threshold_expression 'I > 2\s(I)'
_cod_data_source_file ja9b09582_si_002.cif
_cod_data_source_block 190410zh_0m
_cod_database_code 4127658
_shelx_shelxl_version_number 2016/6
_shelx_space_group_comment
;
The symmetry employed for this shelxl refinement is uniquely defined
by the following loop, which should always be used as a source of
symmetry information in preference to the above space-group names.
They are only intended as comments.
;
_shelx_estimated_absorpt_t_max 0.737
_shelx_estimated_absorpt_t_min 0.641
_olex2_refinement_description
;
1. Fixed Uiso
 At 1.2 times of:
  All C(H) groups, All C(H,H) groups
 At 1.5 times of:
  All C(H,H,H) groups
2. Restrained distances
 F8-B1 = F11-B1 = F9-B1 = F10-B1
 1.38 with sigma of 0.02
 C32-C34 = C36-C34
 1.53 with sigma of 0.02
 C35-C34
 1.53 with sigma of 0.02
 H34-H31_$1
 2 with sigma of 0.02
3. Uiso/Uaniso restraints and constraints
F8 \\sim F9 \\sim F10 \\sim F11 \\sim B1: within 2A with sigma of 0.01 and
sigma for terminal atoms of 0.02
S3 \\sim F5 \\sim F6 \\sim F7 \\sim O5 \\sim O6 \\sim O7 \\sim C39: within 2A
with sigma of 0.01 and sigma for terminal atoms of 0.02
C32: within 2A with sigma of 0.01 and sigma for terminal atoms of 0.02
4. Others
 Fixed Sof: C33(0.5) H33A(0.5) H33B(0.5) H33C(0.5) C34(0.5) H34(0.5) C36(0.5)
 H36A(0.5) H36B(0.5) H36C(0.5) C35(0.5) H35A(0.5) H35B(0.5) H35C(0.5)
5.a Ternary CH refined with riding coordinates:
 C8(H8), C11(H11), C27(H27), C28(H28), C30(H30), C31(H31), C34(H34)
5.b Secondary CH2 refined with riding coordinates:
 C17(H17A,H17B), C18(H18A,H18B), C25(H25A,H25B)
5.c Aromatic/amide H refined with riding coordinates:
 C1(H1), C3(H3), C4(H4), C6(H6), C12(H12), C14(H14), C15(H15), C20(H20),
 C21(H21), C23(H23), C24(H24)
5.d Idealised Me refined as rotating group:
 C7(H7A,H7B,H7C), C9(H9A,H9B,H9C), C10(H10A,H10B,H10C), C33(H33A,H33B,H33C),
 C36(H36A,H36B,H36C), C35(H35A,H35B,H35C)
;
_olex2_submission_special_instructions 'No special instructions were received'

loop_
_space_group_symop_operation_xyz
'x, y, z'
'-x+1/2, -y, z+1/2'
'-x, y+1/2, -z'
'x+1/2, -y+1/2, -z+1/2'
'-x, -y, -z'
'x-1/2, y, -z-1/2'
'x, -y-1/2, z'
'-x-1/2, y-1/2, z-1/2'

loop_
_atom_site_label
_atom_site_type_symbol
_atom_site_fract_x
_atom_site_fract_y
_atom_site_fract_z
_atom_site_U_iso_or_equiv
_atom_site_adp_type
_atom_site_occupancy
_atom_site_site_symmetry_order
_atom_site_calc_flag
_atom_site_refinement_flags_posn
_atom_site_refinement_flags_adp
_atom_site_refinement_flags_occupancy
_atom_site_disorder_assembly
_atom_site_disorder_group
Ru1 Ru 0.76265(3) 0.60011(2) 0.69477(2) 0.03808(18) Uani 1 1 d . . . . .
Ru2 Ru 0.29988(5) 0.750000 0.37745(3) 0.0461(2) Uani 1 2 d S T P A .
C1 C 0.7716(5) 0.5099(3) 0.7309(3) 0.0532(16) Uani 1 1 d . . . . .
H1 H 0.728223 0.479964 0.732064 0.064 Uiso 1 1 calc R . . . .
C2 C 0.7788(4) 0.5503(3) 0.7752(3) 0.0501(15) Uani 1 1 d . . . . .
C3 C 0.8417(4) 0.5955(3) 0.7724(3) 0.0500(15) Uani 1 1 d . . . . .
H3 H 0.846343 0.623427 0.801878 0.060 Uiso 1 1 calc R . . . .
C4 C 0.8982(5) 0.5999(3) 0.7262(3) 0.0566(17) Uani 1 1 d . . . . .
H4 H 0.939991 0.630790 0.724877 0.068 Uiso 1 1 calc R . . . .
C5 C 0.8929(5) 0.5584(3) 0.6819(3) 0.0607(18) Uani 1 1 d . . . . .
C6 C 0.8280(5) 0.5130(3) 0.6846(3) 0.0612(19) Uani 1 1 d . . . . .
H6 H 0.822959 0.484876 0.655298 0.073 Uiso 1 1 calc R . . . .
C7 C 0.9512(6) 0.5625(5) 0.6332(4) 0.090(3) Uani 1 1 d . . . . .
H7A H 0.921259 0.547736 0.599979 0.134 Uiso 1 1 calc GR . . . .
H7B H 1.003009 0.538448 0.639921 0.134 Uiso 1 1 calc GR . . . .
H7C H 0.968052 0.604068 0.627368 0.134 Uiso 1 1 calc GR . . . .
C8 C 0.7195(5) 0.5436(4) 0.8254(3) 0.064(2) Uani 1 1 d . . . . .
H8 H 0.660527 0.532921 0.811644 0.077 Uiso 1 1 calc R . . . .
C9 C 0.7534(8) 0.4919(5) 0.8606(5) 0.106(4) Uani 1 1 d . . . . .
H9A H 0.754594 0.455637 0.837923 0.159 Uiso 1 1 calc GR . . . .
H9B H 0.715275 0.485873 0.892691 0.159 Uiso 1 1 calc GR . . . .
H9C H 0.811969 0.500987 0.873600 0.159 Uiso 1 1 calc GR . . . .
C10 C 0.7118(7) 0.5991(4) 0.8605(4) 0.079(3) Uani 1 1 d . . . . .
H10A H 0.765772 0.605441 0.881034 0.119 Uiso 1 1 calc GR . . . .
H10B H 0.663882 0.594579 0.886813 0.119 Uiso 1 1 calc GR . . . .
H10C H 0.700780 0.633387 0.836248 0.119 Uiso 1 1 calc GR . . . .
C11 C 0.7292(5) 0.6263(3) 0.6091(3) 0.0469(14) Uani 1 1 d . . . . .
H11 H 0.763414 0.609267 0.577533 0.056 Uiso 1 1 calc R . . . .
C12 C 0.7619(4) 0.6765(3) 0.6373(3) 0.0450(14) Uani 1 1 d . . . . .
H12 H 0.809845 0.697605 0.622383 0.054 Uiso 1 1 calc R . . . .
C13 C 0.7237(4) 0.6955(2) 0.6874(2) 0.0407(13) Uani 1 1 d . . . . .
C14 C 0.6533(4) 0.6627(2) 0.7089(2) 0.0410(12) Uani 1 1 d . . . . .
H14 H 0.626845 0.674967 0.742727 0.049 Uiso 1 1 calc R . . . .
C15 C 0.6216(4) 0.6117(3) 0.6808(3) 0.0432(13) Uani 1 1 d . . . . .
H15 H 0.574967 0.589822 0.696301 0.052 Uiso 1 1 calc R . . . .
C16 C 0.6585(4) 0.5933(2) 0.6302(3) 0.0444(14) Uani 1 1 d . . . . .
C17 C 0.7579(6) 0.750000 0.7178(4) 0.0440(19) Uani 1 2 d S T P . .
H17A H 0.821893 0.750000 0.717732 0.053 Uiso 1 2 calc RS T P . .
H17B H 0.737678 0.750000 0.756964 0.053 Uiso 1 2 calc RS T P . .
C18 C 0.6247(5) 0.5400(3) 0.5990(3) 0.0535(16) Uani 1 1 d . . . . .
H18A H 0.593574 0.513288 0.624926 0.064 Uiso 1 1 calc R . . . .
H18B H 0.673614 0.517562 0.582626 0.064 Uiso 1 1 calc R . . . .
C19 C 0.5641(5) 0.5601(2) 0.5532(3) 0.0492(15) Uani 1 1 d . . . . .
C20 C 0.5940(6) 0.5730(4) 0.5007(3) 0.067(2) Uani 1 1 d . . . . .
H20 H 0.653820 0.568778 0.492636 0.080 Uiso 1 1 calc R . . . .
C21 C 0.5379(6) 0.5923(4) 0.4594(3) 0.067(2) Uani 1 1 d . . . . .
H21 H 0.559861 0.601070 0.423402 0.081 Uiso 1 1 calc R . . . .
C22 C 0.4518(5) 0.5987(2) 0.4698(3) 0.0500(16) Uani 1 1 d . . . . .
C23 C 0.4204(5) 0.5855(3) 0.5215(3) 0.0614(18) Uani 1 1 d . . . . .
H23 H 0.360278 0.589419 0.528905 0.074 Uiso 1 1 calc R . . . .
C24 C 0.4772(5) 0.5662(4) 0.5639(3) 0.0617(18) Uani 1 1 d . . . . .
H24 H 0.455241 0.557307 0.599916 0.074 Uiso 1 1 calc R . . . .
C25 C 0.3891(5) 0.6190(3) 0.4242(3) 0.0580(18) Uani 1 1 d . . . . .
H25A H 0.407858 0.603247 0.387624 0.070 Uiso 1 1 calc R . . . .
H25B H 0.330279 0.603678 0.432059 0.070 Uiso 1 1 calc R . . . .
C26 C 0.3880(5) 0.6868(3) 0.4228(3) 0.0489(15) Uani 1 1 d . . . . .
C27 C 0.3366(5) 0.7183(3) 0.4613(2) 0.0475(15) Uani 1 1 d . . . . .
H27 H 0.293271 0.696403 0.484482 0.057 Uiso 1 1 calc R . . . .
C28 C 0.4347(5) 0.7183(3) 0.3835(3) 0.0552(16) Uani 1 1 d . . . . .
H28 H 0.460883 0.696622 0.351287 0.066 Uiso 1 1 calc R . . . .
C29 C 0.1573(8) 0.750000 0.3820(5) 0.087(4) Uani 1 2 d S T P A .
C30 C 0.1861(7) 0.8030(4) 0.3581(5) 0.084(3) Uani 1 1 d . . . . .
H30 H 0.176528 0.841261 0.378331 0.100 Uiso 1 1 calc R . . A .
C31 C 0.2370(7) 0.8025(5) 0.3119(5) 0.093(4) Uani 1 1 d . . . . .
H31 H 0.260749 0.834909 0.301960 0.112 Uiso 1 1 calc DR . . A .
C32 C 0.2639(10) 0.750000 0.2859(5) 0.100(5) Uani 1 2 d DS TU P A .
C33 C 0.1005(12) 0.7690(10) 0.4336(8) 0.098(9) Uani 0.5 1 d . . . A -1
H33A H 0.123173 0.806061 0.449363 0.147 Uiso 0.5 1 calc GR . . A -1
H33B H 0.102379 0.737667 0.461967 0.147 Uiso 0.5 1 calc GR . . A -1
H33C H 0.040541 0.775096 0.421623 0.147 Uiso 0.5 1 calc GR . . A -1
S1 S 0.46740(19) 0.750000 0.66567(11) 0.0604(6) Uani 1 2 d S T P . .
F1 F 0.3873(7) 0.7035(3) 0.5831(3) 0.158(4) Uani 1 1 d . . . . .
F2 F 0.3091(7) 0.750000 0.6393(6) 0.162(5) Uani 1 2 d S T P . .
O1 O 0.4590(5) 0.6947(4) 0.6926(4) 0.116(3) Uani 1 1 d . . . . .
O2 O 0.5517(6) 0.750000 0.6340(5) 0.105(3) Uani 1 2 d S T P . .
C37 C 0.3881(10) 0.750000 0.6149(7) 0.090(4) Uani 1 2 d S T P . .
S2 S 0.52570(15) 0.750000 0.84268(9) 0.0489(5) Uani 1 2 d S T P . .
F3 F 0.6482(6) 0.750000 0.9163(4) 0.163(6) Uani 1 2 d S T P . .
F4 F 0.5399(6) 0.7959(3) 0.9400(2) 0.131(3) Uani 1 1 d . . . . .
O3 O 0.5574(7) 0.6982(5) 0.8205(3) 0.156(5) Uani 1 1 d . . . . .
O4 O 0.4350(5) 0.750000 0.8494(4) 0.093(3) Uani 1 2 d S T P . .
C38 C 0.5648(8) 0.750000 0.9151(4) 0.065(3) Uani 1 2 d S T P . .
S3 S 0.53211(15) 0.43615(11) 0.72926(11) 0.0802(6) Uani 1 1 d . U . . .
F5 F 0.3910(6) 0.4042(3) 0.7754(5) 0.195(5) Uani 1 1 d . U . . .
F6 F 0.5182(10) 0.3810(8) 0.8120(6) 0.240(6) Uani 1 1 d . U . . .
F7 F 0.4711(7) 0.3326(3) 0.7470(6) 0.206(5) Uani 1 1 d . U . . .
O5 O 0.4755(8) 0.4338(8) 0.6810(5) 0.203(5) Uani 1 1 d . U . . .
O6 O 0.5272(6) 0.4918(3) 0.7463(5) 0.149(4) Uani 1 1 d . U . . .
O7 O 0.6129(4) 0.4117(3) 0.7161(3) 0.0746(15) Uani 1 1 d . U . . .
C39 C 0.4648(11) 0.3892(7) 0.7550(9) 0.151(4) Uani 1 1 d . U . . .
F8 F 0.8408(8) 0.4262(3) 0.5836(3) 0.168(4) Uani 1 1 d D U . . .
F9 F 0.9155(7) 0.4420(5) 0.4986(5) 0.210(5) Uani 1 1 d D U . . .
F10 F 0.7961(5) 0.3888(3) 0.5023(3) 0.112(2) Uani 1 1 d D U . . .
F11 F 0.8034(6) 0.4884(5) 0.5233(4) 0.160(3) Uani 1 1 d D U . . .
B1 B 0.8345(4) 0.4355(2) 0.53174(19) 0.0279(11) Uani 1 1 d D U . . .
C34 C 0.3108(12) 0.7242(9) 0.2330(6) 0.101(7) Uani 0.5 1 d D . . A -1
H34 H 0.335789 0.692465 0.243444 0.121 Uiso 0.5 1 calc DR . . A -1
C36 C 0.382(2) 0.7678(14) 0.2191(12) 0.185(19) Uani 0.5 1 d D . . A -1
H36A H 0.360902 0.808422 0.224777 0.277 Uiso 0.5 1 calc GR . . A -1
H36B H 0.399138 0.762641 0.180084 0.277 Uiso 0.5 1 calc GR . . A -1
H36C H 0.431774 0.760488 0.243307 0.277 Uiso 0.5 1 calc GR . . A -1
C35 C 0.2405(18) 0.7053(15) 0.1912(8) 0.144(13) Uani 0.5 1 d D . . A -1
H35A H 0.189504 0.691181 0.211489 0.215 Uiso 0.5 1 calc GR . . A -1
H35B H 0.262766 0.673233 0.167511 0.215 Uiso 0.5 1 calc GR . . A -1
H35C H 0.224497 0.739345 0.167905 0.215 Uiso 0.5 1 calc GR . . A -1

loop_
_atom_site_aniso_label
_atom_site_aniso_U_11
_atom_site_aniso_U_22
_atom_site_aniso_U_33
_atom_site_aniso_U_23
_atom_site_aniso_U_13
_atom_site_aniso_U_12
Ru1 0.0407(3) 0.0303(3) 0.0432(3) 0.00282(17) -0.00205(18) 0.00200(17)
Ru2 0.0640(5) 0.0353(4) 0.0389(4) 0.000 -0.0103(3) 0.000
C1 0.056(4) 0.035(3) 0.069(4) 0.013(3) -0.010(3) 0.007(3)
C2 0.047(3) 0.043(3) 0.061(4) 0.016(3) -0.009(3) 0.005(3)
C3 0.045(4) 0.048(3) 0.057(4) 0.011(3) -0.012(3) 0.003(3)
C4 0.040(3) 0.063(4) 0.067(4) 0.012(3) -0.010(3) 0.000(3)
C5 0.052(4) 0.062(4) 0.068(4) 0.002(4) -0.003(3) 0.018(4)
C6 0.058(4) 0.044(4) 0.082(5) -0.001(3) -0.011(4) 0.024(3)
C7 0.050(5) 0.123(9) 0.095(6) -0.004(6) 0.014(4) 0.007(5)
C8 0.057(4) 0.080(5) 0.056(4) 0.022(4) -0.003(3) -0.014(4)
C9 0.152(11) 0.082(7) 0.084(7) 0.044(6) 0.001(6) -0.007(7)
C10 0.084(6) 0.102(7) 0.052(4) 0.015(4) 0.003(4) 0.015(5)
C11 0.067(4) 0.035(3) 0.040(3) 0.000(2) -0.005(3) 0.006(3)
C12 0.058(4) 0.033(3) 0.044(3) 0.004(3) 0.000(3) 0.000(3)
C13 0.057(4) 0.025(3) 0.040(3) 0.003(2) -0.009(3) 0.006(2)
C14 0.045(3) 0.035(3) 0.044(3) 0.005(2) -0.002(3) 0.005(2)
C15 0.042(3) 0.034(3) 0.054(3) 0.004(3) -0.004(3) 0.003(2)
C16 0.055(4) 0.029(3) 0.049(3) 0.004(2) -0.017(3) 0.004(3)
C17 0.060(5) 0.034(4) 0.038(4) 0.000 -0.004(4) 0.000
C18 0.074(5) 0.031(3) 0.055(4) 0.001(3) -0.018(3) -0.003(3)
C19 0.073(4) 0.024(3) 0.050(3) -0.007(2) -0.017(3) 0.000(3)
C20 0.065(5) 0.074(5) 0.061(4) -0.002(4) -0.004(4) 0.011(4)
C21 0.088(6) 0.065(5) 0.049(4) 0.003(3) -0.004(4) 0.001(4)
C22 0.067(4) 0.024(3) 0.059(4) -0.006(2) -0.020(3) 0.003(3)
C23 0.062(5) 0.059(4) 0.063(4) 0.000(3) -0.011(4) 0.000(4)
C24 0.068(5) 0.071(5) 0.045(3) 0.004(3) -0.007(3) -0.008(4)
C25 0.086(5) 0.035(3) 0.053(4) -0.007(3) -0.018(4) 0.002(3)
C26 0.066(4) 0.035(3) 0.046(3) -0.001(3) -0.020(3) 0.005(3)
C27 0.067(4) 0.033(3) 0.042(3) 0.003(2) -0.013(3) 0.002(3)
C28 0.065(4) 0.047(4) 0.053(4) -0.005(3) -0.010(3) -0.002(3)
C29 0.056(7) 0.146(15) 0.058(7) 0.000 -0.015(5) 0.000
C30 0.096(7) 0.061(5) 0.094(7) -0.015(5) -0.043(6) 0.027(5)
C31 0.095(7) 0.085(7) 0.100(8) 0.058(6) -0.056(6) -0.027(6)
C32 0.105(12) 0.153(18) 0.041(6) 0.000 -0.020(7) 0.000
C33 0.080(11) 0.12(3) 0.090(11) -0.010(11) 0.027(9) -0.011(11)
S1 0.0699(16) 0.0597(14) 0.0515(13) 0.000 -0.0010(12) 0.000
F1 0.234(10) 0.119(5) 0.122(5) -0.054(4) -0.086(6) 0.002(6)
F2 0.087(7) 0.227(15) 0.172(11) 0.000 -0.030(7) 0.000
O1 0.092(5) 0.121(6) 0.134(6) 0.072(5) -0.022(4) -0.022(5)
O2 0.068(6) 0.115(8) 0.131(9) 0.000 0.007(6) 0.000
C37 0.088(10) 0.059(7) 0.123(12) 0.000 -0.028(9) 0.000
S2 0.0462(12) 0.0600(13) 0.0405(10) 0.000 -0.0011(9) 0.000
F3 0.068(5) 0.335(18) 0.086(6) 0.000 -0.038(5) 0.000
F4 0.218(8) 0.108(5) 0.066(3) -0.034(3) -0.042(4) 0.043(5)
O3 0.186(9) 0.205(10) 0.076(4) -0.057(5) -0.048(5) 0.132(8)
O4 0.055(5) 0.132(8) 0.093(6) 0.000 -0.007(5) 0.000
C38 0.074(7) 0.073(7) 0.048(5) 0.000 -0.015(5) 0.000
S3 0.0651(12) 0.0725(13) 0.1032(16) 0.0018(12) 0.0163(12) -0.0052(10)
F5 0.170(7) 0.072(4) 0.344(12) 0.004(5) 0.185(8) 0.009(4)
F6 0.243(12) 0.296(13) 0.181(9) 0.020(10) 0.085(9) 0.085(11)
F7 0.184(8) 0.069(4) 0.365(13) -0.019(6) 0.131(9) -0.012(5)
O5 0.133(8) 0.340(14) 0.137(8) -0.034(10) -0.026(7) 0.063(10)
O6 0.123(6) 0.053(4) 0.271(11) -0.021(5) 0.079(7) 0.002(4)
O7 0.066(3) 0.078(4) 0.080(4) -0.006(3) 0.015(3) -0.001(3)
C39 0.134(7) 0.104(6) 0.215(8) -0.004(7) 0.078(6) 0.016(6)
F8 0.295(10) 0.080(4) 0.128(6) -0.010(4) -0.072(7) -0.035(6)
F9 0.201(9) 0.167(8) 0.262(11) -0.064(8) -0.010(9) -0.047(7)
F10 0.116(5) 0.139(5) 0.082(4) -0.029(4) 0.013(3) -0.038(4)
F11 0.146(7) 0.211(9) 0.123(6) -0.006(6) 0.009(5) -0.007(7)
B1 0.043(3) 0.028(3) 0.013(2) 0.0027(19) -0.008(2) -0.015(2)
C34 0.14(2) 0.097(14) 0.064(11) -0.012(10) -0.018(12) 0.048(14)
C36 0.30(5) 0.13(4) 0.12(2) 0.016(18) 0.11(3) 0.00(3)
C35 0.21(3) 0.17(3) 0.044(10) -0.032(13) -0.011(14) -0.02(2)

loop_
_atom_type_symbol
_atom_type_description
_atom_type_scat_dispersion_real
_atom_type_scat_dispersion_imag
_atom_type_scat_source
C C 0.0148 0.0070 'International Tables Vol C Tables 4.2.6.8 and 6.1.1.4'
H H 0.0000 0.0000 'International Tables Vol C Tables 4.2.6.8 and 6.1.1.4'
B B 0.0070 0.0029 'International Tables Vol C Tables 4.2.6.8 and 6.1.1.4'
F F 0.0599 0.0411 'International Tables Vol C Tables 4.2.6.8 and 6.1.1.4'
O O 0.0412 0.0250 'International Tables Vol C Tables 4.2.6.8 and 6.1.1.4'
Ru Ru -0.0765 2.5657 'International Tables Vol C Tables 4.2.6.8 and 6.1.1.4'
S S 0.2924 0.4247 'International Tables Vol C Tables 4.2.6.8 and 6.1.1.4'

loop_
_geom_angle_atom_site_label_1
_geom_angle_atom_site_label_2
_geom_angle_atom_site_label_3
_geom_angle
_geom_angle_site_symmetry_1
_geom_angle_site_symmetry_3
C1 Ru1 C2 36.7(3) . .
C1 Ru1 C3 66.1(3) . .
C1 Ru1 C4 78.8(3) . .
C1 Ru1 C5 67.3(3) . .
C1 Ru1 C6 37.3(3) . .
C1 Ru1 C13 158.2(3) . .
C1 Ru1 C14 124.6(2) . .
C1 Ru1 C15 103.2(2) . .
C1 Ru1 C16 104.7(2) . .
C3 Ru1 C2 36.7(2) . .
C3 Ru1 C5 66.6(3) . .
C3 Ru1 C13 105.0(2) . .
C3 Ru1 C16 165.6(2) . .
C4 Ru1 C2 66.6(3) . .
C4 Ru1 C3 37.0(3) . .
C4 Ru1 C5 36.9(3) . .
C4 Ru1 C13 106.5(3) . .
C4 Ru1 C16 155.6(3) . .
C5 Ru1 C2 79.1(3) . .
C6 Ru1 C2 66.6(3) . .
C6 Ru1 C3 78.5(3) . .
C6 Ru1 C4 66.8(3) . .
C6 Ru1 C5 37.5(3) . .
C6 Ru1 C13 164.1(3) . .
C6 Ru1 C14 157.1(3) . .
C6 Ru1 C15 122.3(3) . .
C6 Ru1 C16 101.1(3) . .
C11 Ru1 C1 128.8(3) . .
C11 Ru1 C2 164.3(2) . .
C11 Ru1 C3 157.2(3) . .
C11 Ru1 C4 122.6(3) . .
C11 Ru1 C5 101.2(3) . .
C11 Ru1 C6 103.9(3) . .
C11 Ru1 C12 37.3(2) . .
C11 Ru1 C13 66.8(2) . .
C11 Ru1 C14 78.2(2) . .
C11 Ru1 C15 66.2(3) . .
C11 Ru1 C16 37.1(3) . .
C12 Ru1 C1 164.1(3) . .
C12 Ru1 C2 158.1(3) . .
C12 Ru1 C3 124.2(2) . .
C12 Ru1 C4 102.7(3) . .
C12 Ru1 C5 104.1(3) . .
C12 Ru1 C6 128.5(3) . .
C12 Ru1 C13 36.9(2) . .
C12 Ru1 C14 66.3(2) . .
C12 Ru1 C15 78.9(2) . .
C12 Ru1 C16 67.4(2) . .
C13 Ru1 C2 125.2(2) . .
C13 Ru1 C5 129.2(3) . .
C13 Ru1 C16 79.4(2) . .
C14 Ru1 C2 105.6(2) . .
C14 Ru1 C3 108.6(2) . .
C14 Ru1 C4 131.7(3) . .
C14 Ru1 C5 165.3(3) . .
C14 Ru1 C13 36.9(2) . .
C14 Ru1 C16 66.6(2) . .
C15 Ru1 C2 107.3(2) . .
C15 Ru1 C3 132.1(3) . .
C15 Ru1 C4 167.2(3) . .
C15 Ru1 C5 155.5(3) . .
C15 Ru1 C13 67.1(2) . .
C15 Ru1 C14 37.2(2) . .
C15 Ru1 C16 36.7(2) . .
C16 Ru1 C2 129.8(2) . .
C16 Ru1 C5 121.4(3) . .
C26 Ru2 C26 78.4(3) 7_575 .
C26 Ru2 C32 128.2(3) . .
C26 Ru2 C32 128.2(3) 7_575 .
C27 Ru2 C26 66.9(2) 7_575 .
C27 Ru2 C26 36.9(2) 7_575 7_575
C27 Ru2 C26 66.9(2) . 7_575
C27 Ru2 C26 36.9(2) . .
C27 Ru2 C27 37.6(3) 7_575 .
C27 Ru2 C32 161.14(15) . .
C27 Ru2 C32 161.15(15) 7_575 .
C28 Ru2 C26 66.4(2) 7_575 .
C28 Ru2 C26 36.2(3) . .
C28 Ru2 C26 36.2(3) 7_575 7_575
C28 Ru2 C26 66.4(2) . 7_575
C28 Ru2 C27 66.0(3) 7_575 7_575
C28 Ru2 C27 66.0(3) . .
C28 Ru2 C27 78.6(3) 7_575 .
C28 Ru2 C27 78.6(3) . 7_575
C28 Ru2 C28 37.6(4) 7_575 .
C28 Ru2 C32 107.2(4) 7_575 .
C28 Ru2 C32 107.2(4) . .
C29 Ru2 C26 125.5(3) . .
C29 Ru2 C26 125.5(3) . 7_575
C29 Ru2 C27 102.2(4) . .
C29 Ru2 C27 102.2(4) . 7_575
C29 Ru2 C28 160.0(2) . 7_575
C29 Ru2 C28 160.0(2) . .
C29 Ru2 C32 78.6(5) . .
C30 Ru2 C26 159.9(4) 7_575 7_575
C30 Ru2 C26 104.3(3) 7_575 .
C30 Ru2 C26 104.3(3) . 7_575
C30 Ru2 C26 159.9(4) . .
C30 Ru2 C27 103.0(3) . 7_575
C30 Ru2 C27 125.4(4) . .
C30 Ru2 C27 103.0(3) 7_575 .
C30 Ru2 C27 125.4(4) 7_575 7_575
C30 Ru2 C28 127.0(3) 7_575 .
C30 Ru2 C28 162.7(4) 7_575 7_575
C30 Ru2 C28 162.7(4) . .
C30 Ru2 C28 127.0(3) . 7_575
C30 Ru2 C29 37.1(3) . .
C30 Ru2 C29 37.1(3) 7_575 .
C30 Ru2 C30 66.4(5) . 7_575
C30 Ru2 C31 77.5(3) 7_575 .
C30 Ru2 C31 36.3(4) 7_575 7_575
C30 Ru2 C31 36.3(4) . .
C30 Ru2 C31 77.5(3) . 7_575
C30 Ru2 C32 66.1(4) . .
C30 Ru2 C32 66.1(4) 7_575 .
C31 Ru2 C26 106.0(3) 7_575 .
C31 Ru2 C26 106.0(3) . 7_575
C31 Ru2 C26 162.8(4) . .
C31 Ru2 C26 162.8(4) 7_575 7_575
C31 Ru2 C27 126.4(4) 7_575 .
C31 Ru2 C27 160.2(4) . .
C31 Ru2 C27 126.4(4) . 7_575
C31 Ru2 C27 160.2(4) 7_575 7_575
C31 Ru2 C28 129.7(4) . .
C31 Ru2 C28 107.0(3) . 7_575
C31 Ru2 C28 129.7(4) 7_575 7_575
C31 Ru2 C28 107.0(3) 7_575 .
C31 Ru2 C29 66.0(4) . .
C31 Ru2 C29 66.0(4) 7_575 .
C31 Ru2 C31 65.1(6) 7_575 .
C31 Ru2 C32 36.5(4) . .
C31 Ru2 C32 36.5(4) 7_575 .
Ru1 C1 H1 128.1 . .
C2 C1 Ru1 73.0(4) . .
C2 C1 H1 119.5 . .
C2 C1 C6 120.9(7) . .
C6 C1 Ru1 71.6(4) . .
C6 C1 H1 119.5 . .
C1 C2 Ru1 70.3(4) . .
C1 C2 C3 119.0(7) . .
C1 C2 C8 119.3(6) . .
C3 C2 Ru1 71.0(4) . .
C3 C2 C8 121.7(7) . .
C8 C2 Ru1 131.6(5) . .
Ru1 C3 H3 129.3 . .
C2 C3 Ru1 72.3(4) . .
C2 C3 H3 119.5 . .
C2 C3 C4 121.0(7) . .
C4 C3 Ru1 71.4(4) . .
C4 C3 H3 119.5 . .
Ru1 C4 H4 128.8 . .
C3 C4 Ru1 71.6(4) . .
C3 C4 H4 119.8 . .
C3 C4 C5 120.5(7) . .
C5 C4 Ru1 72.1(4) . .
C5 C4 H4 119.8 . .
C4 C5 Ru1 71.0(4) . .
C4 C5 C6 118.4(7) . .
C4 C5 C7 121.1(8) . .
C6 C5 Ru1 70.4(4) . .
C6 C5 C7 120.5(8) . .
C7 C5 Ru1 129.1(6) . .
Ru1 C6 H6 129.2 . .
C1 C6 Ru1 71.1(4) . .
C1 C6 C5 120.2(7) . .
C1 C6 H6 119.9 . .
C5 C6 Ru1 72.2(4) . .
C5 C6 H6 119.9 . .
C5 C7 H7A 109.5 . .
C5 C7 H7B 109.5 . .
C5 C7 H7C 109.5 . .
H7A C7 H7B 109.5 . .
H7A C7 H7C 109.5 . .
H7B C7 H7C 109.5 . .
C2 C8 H8 108.1 . .
C2 C8 C9 107.8(8) . .
C9 C8 H8 108.1 . .
C10 C8 C2 114.1(7) . .
C10 C8 H8 108.1 . .
C10 C8 C9 110.4(8) . .
C8 C9 H9A 109.5 . .
C8 C9 H9B 109.5 . .
C8 C9 H9C 109.5 . .
H9A C9 H9B 109.5 . .
H9A C9 H9C 109.5 . .
H9B C9 H9C 109.5 . .
C8 C10 H10A 109.5 . .
C8 C10 H10B 109.5 . .
C8 C10 H10C 109.5 . .
H10A C10 H10B 109.5 . .
H10A C10 H10C 109.5 . .
H10B C10 H10C 109.5 . .
Ru1 C11 H11 118.7 . .
C12 C11 Ru1 71.4(4) . .
C12 C11 H11 118.7 . .
C12 C11 C16 121.6(6) . .
C16 C11 Ru1 72.9(4) . .
C16 C11 H11 118.7 . .
Ru1 C12 H12 128.3 . .
C11 C12 Ru1 71.2(4) . .
C11 C12 H12 119.9 . .
C13 C12 Ru1 72.7(3) . .
C13 C12 C11 120.2(6) . .
C13 C12 H12 119.9 . .
C12 C13 Ru1 70.4(3) . .
C12 C13 C14 118.6(5) . .
C12 C13 C17 120.6(6) . .
C14 C13 Ru1 71.2(3) . .
C14 C13 C17 120.8(6) . .
C17 C13 Ru1 129.9(4) . .
Ru1 C14 H14 129.9 . .
C13 C14 Ru1 71.9(3) . .
C13 C14 H14 119.6 . .
C13 C14 C15 120.9(6) . .
C15 C14 Ru1 71.2(3) . .
C15 C14 H14 119.6 . .
Ru1 C15 H15 128.7 . .
C14 C15 Ru1 71.6(4) . .
C14 C15 H15 119.7 . .
C16 C15 Ru1 72.4(4) . .
C16 C15 C14 120.7(6) . .
C16 C15 H15 119.7 . .
C11 C16 Ru1 70.0(4) . .
C11 C16 C18 120.4(6) . .
C15 C16 Ru1 71.0(3) . .
C15 C16 C11 118.0(6) . .
C15 C16 C18 121.6(6) . .
C18 C16 Ru1 130.3(4) . .
C13 C17 C13 107.3(7) . 7_575
C13 C17 H17A 110.3 7_575 .
C13 C17 H17A 110.3 . .
C13 C17 H17B 110.3 . .
C13 C17 H17B 110.3 7_575 .
H17A C17 H17B 108.5 . .
C16 C18 H18A 109.7 . .
C16 C18 H18B 109.7 . .
C16 C18 C19 109.8(5) . .
H18A C18 H18B 108.2 . .
C19 C18 H18A 109.7 . .
C19 C18 H18B 109.7 . .
C20 C19 C18 121.4(7) . .
C20 C19 C24 118.6(6) . .
C24 C19 C18 120.0(6) . .
C19 C20 H20 119.6 . .
C19 C20 C21 120.8(8) . .
C21 C20 H20 119.6 . .
C20 C21 H21 119.6 . .
C22 C21 C20 120.9(8) . .
C22 C21 H21 119.6 . .
C21 C22 C23 119.5(7) . .
C21 C22 C25 121.3(7) . .
C23 C22 C25 119.2(7) . .
C22 C23 H23 120.0 . .
C22 C23 C24 120.0(7) . .
C24 C23 H23 120.0 . .
C19 C24 C23 120.2(7) . .
C19 C24 H24 119.9 . .
C23 C24 H24 119.9 . .
C22 C25 H25A 110.0 . .
C22 C25 H25B 110.0 . .
H25A C25 H25B 108.3 . .
C26 C25 C22 108.6(5) . .
C26 C25 H25A 110.0 . .
C26 C25 H25B 110.0 . .
C25 C26 Ru2 130.4(5) . .
C27 C26 Ru2 70.0(3) . .
C27 C26 C25 119.7(6) . .
C28 C26 Ru2 70.2(4) . .
C28 C26 C25 121.4(6) . .
C28 C26 C27 118.9(6) . .
Ru2 C27 H27 119.5 . .
C26 C27 Ru2 73.1(3) . .
C26 C27 C27 120.2(4) . 7_575
C26 C27 H27 119.5 . .
C27 C27 Ru2 71.20(15) 7_575 .
C27 C27 H27 119.5 7_575 .
Ru2 C28 H28 119.2 . .
C26 C28 Ru2 73.6(4) . .
C26 C28 C28 120.8(4) . 7_575
C26 C28 H28 119.2 . .
C28 C28 Ru2 71.18(17) 7_575 .
C28 C28 H28 119.2 7_575 .
C30 C29 Ru2 70.2(6) 7_575 .
C30 C29 Ru2 70.2(6) . .
C30 C29 C30 117.2(13) 7_575 .
C30 C29 C33 137.1(11) 7_575 .
C30 C29 C33 105.6(10) . .
C33 C29 Ru2 126.5(10) . .
Ru2 C30 H30 119.2 . .
C29 C30 Ru2 72.7(6) . .
C29 C30 H30 119.2 . .
C31 C30 Ru2 72.7(5) . .
C31 C30 C29 120.9(9) . .
C31 C30 H30 119.2 . .
Ru2 C31 H31 118.1 . .
C30 C31 Ru2 71.0(5) . .
C30 C31 H31 118.1 . .
C30 C31 C32 122.8(10) . .
C32 C31 Ru2 74.6(6) . .
C32 C31 H31 118.1 . .
C31 C32 Ru2 68.9(6) 7_575 .
C31 C32 Ru2 68.9(6) . .
C31 C32 C31 115.2(12) 7_575 .
C31 C32 C34 143.9(11) . .
C31 C32 C34 100.7(8) 7_575 .
C34 C32 Ru2 132.0(10) . .
C29 C33 H33A 109.5 . .
C29 C33 H33B 109.5 . .
C29 C33 H33C 109.5 . .
H33A C33 H33B 109.5 . .
H33A C33 H33C 109.5 . .
H33B C33 H33C 109.5 . .
O1 S1 O1 124.1(8) 7_575 .
O1 S1 O2 108.1(4) 7_575 .
O1 S1 O2 108.1(4) . .
O1 S1 C37 105.0(4) . .
O1 S1 C37 105.0(4) 7_575 .
O2 S1 C37 104.9(8) . .
F1 C37 S1 115.0(8) . .
F1 C37 S1 115.0(8) 7_575 .
F1 C37 F1 107.8(15) 7_575 .
F1 C37 F2 104.3(10) . .
F1 C37 F2 104.3(10) 7_575 .
F2 C37 S1 109.5(12) . .
O3 S2 O3 116.3(11) 7_575 .
O3 S2 O4 113.5(6) 7_575 .
O3 S2 O4 113.5(6) . .
O3 S2 C38 104.5(4) 7_575 .
O3 S2 C38 104.4(4) . .
O4 S2 C38 102.7(6) . .
F3 C38 S2 110.6(9) . .
F4 C38 S2 110.5(6) . .
F4 C38 S2 110.5(6) 7_575 .
F4 C38 F3 107.2(7) . .
F4 C38 F3 107.2(7) 7_575 .
F4 C38 F4 110.8(12) 7_575 .
O5 S3 C39 83.8(11) . .
O6 S3 O5 104.3(9) . .
O6 S3 O7 119.6(5) . .
O6 S3 C39 117.8(7) . .
O7 S3 O5 110.1(6) . .
O7 S3 C39 113.9(6) . .
S3 C39 F6 94.0(13) . .
F5 C39 S3 123.2(11) . .
F5 C39 F6 99.3(15) . .
F5 C39 F7 112.5(14) . .
F7 C39 S3 122.9(11) . .
F7 C39 F6 88.6(14) . .
F8 B1 F9 118.4(9) . .
F8 B1 F10 113.9(6) . .
F8 B1 F11 109.6(7) . .
F10 B1 F9 99.3(6) . .
F11 B1 F9 98.0(7) . .
F11 B1 F10 116.8(7) . .
C32 C34 H34 106.3 . .
C36 C34 C32 106.0(14) . .
C36 C34 H34 106.3 . .
C36 C34 C35 123(2) . .
C35 C34 C32 107.6(15) . .
C35 C34 H34 106.3 . .
C34 C36 H36A 109.5 . .
C34 C36 H36B 109.5 . .
C34 C36 H36C 109.5 . .
H36A C36 H36B 109.5 . .
H36A C36 H36C 109.5 . .
H36B C36 H36C 109.5 . .
C34 C35 H35A 109.5 . .
C34 C35 H35B 109.5 . .
C34 C35 H35C 109.5 . .
H35A C35 H35B 109.5 . .
H35A C35 H35C 109.5 . .
H35B C35 H35C 109.5 . .

loop_
_geom_bond_atom_site_label_1
_geom_bond_atom_site_label_2
_geom_bond_distance
_geom_bond_site_symmetry_2
Ru1 C1 2.212(6) .
Ru1 C2 2.247(6) .
Ru1 C3 2.231(7) .
Ru1 C4 2.227(7) .
Ru1 C5 2.242(7) .
Ru1 C6 2.218(7) .
Ru1 C11 2.202(6) .
Ru1 C12 2.205(6) .
Ru1 C13 2.235(5) .
Ru1 C14 2.226(6) .
Ru1 C15 2.222(6) .
Ru1 C16 2.240(6) .
Ru2 C26 2.251(6) 7_575
Ru2 C26 2.251(6) .
Ru2 C27 2.211(6) 7_575
Ru2 C27 2.211(6) .
Ru2 C28 2.208(8) .
Ru2 C28 2.208(8) 7_575
Ru2 C29 2.207(13) .
Ru2 C30 2.174(8) .
Ru2 C30 2.174(8) 7_575
Ru2 C31 2.195(7) .
Ru2 C31 2.195(7) 7_575
Ru2 C32 2.268(12) .
C1 H1 0.9500 .
C1 C2 1.403(10) .
C1 C6 1.415(11) .
C2 C3 1.409(9) .
C2 C8 1.521(10) .
C3 H3 0.9500 .
C3 C4 1.414(10) .
C4 H4 0.9500 .
C4 C5 1.416(11) .
C5 C6 1.433(11) .
C5 C7 1.480(12) .
C6 H6 0.9500 .
C7 H7A 0.9800 .
C7 H7B 0.9800 .
C7 H7C 0.9800 .
C8 H8 1.0000 .
C8 C9 1.530(12) .
C8 C10 1.510(13) .
C9 H9A 0.9800 .
C9 H9B 0.9800 .
C9 H9C 0.9800 .
C10 H10A 0.9800 .
C10 H10B 0.9800 .
C10 H10C 0.9800 .
C11 H11 1.0000 .
C11 C12 1.411(9) .
C11 C16 1.415(10) .
C12 H12 0.9500 .
C12 C13 1.406(9) .
C13 C14 1.412(9) .
C13 C17 1.523(8) .
C14 H14 0.9500 .
C14 C15 1.418(8) .
C15 H15 0.9500 .
C15 C16 1.403(9) .
C16 C18 1.509(8) .
C17 H17A 0.9900 .
C17 H17B 0.9900 .
C18 H18A 0.9900 .
C18 H18B 0.9900 .
C18 C19 1.512(9) .
C19 C20 1.373(10) .
C19 C24 1.375(11) .
C20 H20 0.9500 .
C20 C21 1.386(11) .
C21 H21 0.9500 .
C21 C22 1.362(12) .
C22 C23 1.364(11) .
C22 C25 1.533(9) .
C23 H23 0.9500 .
C23 C24 1.415(10) .
C24 H24 0.9500 .
C25 H25A 0.9900 .
C25 H25B 0.9900 .
C25 C26 1.525(8) .
C26 C27 1.411(9) .
C26 C28 1.385(10) .
C27 C27 1.425(12) 7_575
C27 H27 1.0000 .
C28 C28 1.425(14) 7_575
C28 H28 1.0000 .
C29 C30 1.395(13) .
C29 C30 1.395(13) 7_575
C29 C33 1.58(2) .
C30 H30 1.0000 .
C30 C31 1.361(16) .
C31 H31 0.8500 .
C31 C32 1.398(14) .
C32 C34 1.574(15) .
C33 H33A 0.9800 .
C33 H33B 0.9800 .
C33 H33C 0.9800 .
S1 O1 1.408(7) 7_575
S1 O1 1.408(7) .
S1 O2 1.508(10) .
S1 C37 1.730(15) .
F1 C37 1.294(11) .
F2 C37 1.36(2) .
S2 O3 1.372(8) 7_575
S2 O3 1.372(8) .
S2 O4 1.411(9) .
S2 C38 1.840(10) .
F3 C38 1.290(15) .
F4 C38 1.255(8) .
S3 O5 1.452(11) .
S3 O6 1.319(8) .
S3 O7 1.401(6) .
S3 C39 1.606(16) .
F5 C39 1.288(16) .
F6 C39 1.61(2) .
F7 C39 1.290(16) .
F8 B1 1.266(8) .
F9 B1 1.491(11) .
F10 B1 1.398(7) .
F11 B1 1.298(10) .
C34 H34 0.8500 .
C34 C36 1.509(18) .
C34 C35 1.540(17) .
C36 H36A 0.9800 .
C36 H36B 0.9800 .
C36 H36C 0.9800 .
C35 H35A 0.9800 .
C35 H35B 0.9800 .
C35 H35C 0.9800 .

loop_
_smtbx_masks_void_nr
_smtbx_masks_void_average_x
_smtbx_masks_void_average_y
_smtbx_masks_void_average_z
_smtbx_masks_void_volume
_smtbx_masks_void_count_electrons
1 -0.196 -0.250 0.461 301.5 72.9
2 0.196 0.250 0.539 301.5 74.6
3 -0.304 0.250 -0.039 301.5 73.1
4 0.304 0.750 0.039 301.5 74.3
